data_2227631
loop_
_publ_author_name
'Wang, Jian'
'Li, Zhu-Lai'
'Xu, Xiu-Zhi'
'Yan, Wen-Jin'
'Chi, Hui-Li'

_publ_section_title
;
 Poly[dichloridobis[\m-1-(4-pyridylmethyl)-1,2,4-triazole]cadmium(II)]
;
_journal_coeditor_code HY2349
_journal_issue 10
_journal_name_full 'Acta Crystallographica Section E'
_journal_page_first m1257
_journal_paper_doi 10.1107/S1600536810036251
_journal_volume 66
_journal_year 2010
_chemical_formula_iupac '[Cd Cl2 (C8 H8 N4)2]'
_chemical_formula_moiety 'C16 H16 Cd Cl2 N8'
_chemical_formula_sum 'C16 H16 Cd Cl2 N8'
_chemical_formula_weight 503.67
_chemical_name_systematic
;
Poly[dichloridobis[\m-1-(4-pyridylmethyl)-1,2,4-triazole]cadmium(II)]
;
_space_group_IT_number 14
_symmetry_cell_setting monoclinic
_symmetry_space_group_name_Hall '-P 2ybc'
_symmetry_space_group_name_H-M 'P 1 21/c 1'
_atom_sites_solution_hydrogens geom
_atom_sites_solution_primary direct
_atom_sites_solution_secondary difmap
_audit_creation_method SHELXL-97
_cell_angle_alpha 90.00
_cell_angle_beta 113.325(3)
_cell_angle_gamma 90.00
_cell_formula_units_Z 2
_cell_length_a 7.5795(5)
_cell_length_b 16.9491(10)
_cell_length_c 8.2215(5)
_cell_measurement_reflns_used 2546
_cell_measurement_temperature 293(2)
_cell_measurement_theta_max 27.4835
_cell_measurement_theta_min 2.6977
_cell_volume 969.86(11)
_computing_cell_refinement 'CrystalClear (Rigaku, 2007)'
_computing_data_collection 'CrystalClear (Rigaku, 2007)'
_computing_data_reduction 'CrystalClear (Rigaku, 2007)'
_computing_molecular_graphics 'SHELXTL (Sheldrick, 2008) and DIAMOND (Brandenburg, 1999)'
_computing_publication_material 'SHELXTL (Sheldrick, 2008)'
_computing_structure_refinement 'SHELXL97 (Sheldrick, 2008)'
_computing_structure_solution 'SHELXS97 (Sheldrick, 2008)'
_diffrn_ambient_temperature 293(2)
_diffrn_measured_fraction_theta_full 0.994
_diffrn_measured_fraction_theta_max 0.994
_diffrn_measurement_device_type 'Rigaku Mercury CCD'
_diffrn_measurement_method '\w scans'
_diffrn_radiation_monochromator graphite
_diffrn_radiation_source 'fine-focus sealed tube'
_diffrn_radiation_type MoK\a
_diffrn_radiation_wavelength 0.71073
_diffrn_reflns_av_R_equivalents 0.0157
_diffrn_reflns_av_sigmaI/netI 0.0170
_diffrn_reflns_limit_h_max 9
_diffrn_reflns_limit_h_min -9
_diffrn_reflns_limit_k_max 22
_diffrn_reflns_limit_k_min -15
_diffrn_reflns_limit_l_max 10
_diffrn_reflns_limit_l_min -9
_diffrn_reflns_number 6994
_diffrn_reflns_theta_full 27.48
_diffrn_reflns_theta_max 27.48
_diffrn_reflns_theta_min 2.95
_exptl_absorpt_coefficient_mu 1.420
_exptl_absorpt_correction_T_max 1.0000
_exptl_absorpt_correction_T_min 0.8414
_exptl_absorpt_correction_type multi-scan
_exptl_absorpt_process_details '(CrystalClear; Rigaku, 2007)'
_exptl_crystal_colour colorless
_exptl_crystal_density_diffrn 1.725
_exptl_crystal_density_method 'not measured'
_exptl_crystal_description prism
_exptl_crystal_F_000 500
_exptl_crystal_size_max 0.20
_exptl_crystal_size_mid 0.18
_exptl_crystal_size_min 0.04
_refine_diff_density_max 0.778
_refine_diff_density_min -0.233
_refine_ls_extinction_method none
_refine_ls_goodness_of_fit_ref 1.005
_refine_ls_hydrogen_treatment constr
_refine_ls_matrix_type full
_refine_ls_number_parameters 124
_refine_ls_number_reflns 2214
_refine_ls_number_restraints 0
_refine_ls_restrained_S_all 1.005
_refine_ls_R_factor_all 0.0247
_refine_ls_R_factor_gt 0.0222
_refine_ls_shift/su_max 0.000
_refine_ls_shift/su_mean 0.000
_refine_ls_structure_factor_coef Fsqd
_refine_ls_weighting_details 'calc w=1/[\s^2^(Fo^2^)+(0.0160P)^2^+0.9435P] where P=(Fo^2^+2Fc^2^)/3'
_refine_ls_weighting_scheme calc
_refine_ls_wR_factor_gt 0.0468
_refine_ls_wR_factor_ref 0.0482
_reflns_number_gt 2079
_reflns_number_total 2214
_reflns_threshold_expression I>2\s(I)
_cod_data_source_file hy2349.cif
_cod_data_source_block I
_cod_original_cell_volume 969.86(10)
_cod_original_sg_symbol_H-M 'P 21/c'
_cod_database_code 2227631
_cod_database_fobs_code 2227631

loop_
_symmetry_equiv_pos_as_xyz
'x, y, z'
'-x, y+1/2, -z+1/2'
'-x, -y, -z'
'x, -y-1/2, z-1/2'

loop_
_atom_site_type_symbol
_atom_site_label
_atom_site_fract_x
_atom_site_fract_y
_atom_site_fract_z
_atom_site_U_iso_or_equiv
_atom_site_adp_type
_atom_site_calc_flag
_atom_site_refinement_flags
_atom_site_occupancy
_atom_site_disorder_assembly
_atom_site_disorder_group
Cd Cd1 0.0000 0.5000 0.0000 0.02465(6) Uani d S 1 . .
Cl Cl1 0.18617(7) 0.53526(3) -0.19411(7) 0.03766(12) Uani d . 1 . .
N N2 0.4333(3) 0.60582(12) 0.5065(2) 0.0416(4) Uani d . 1 . .
C C2 0.4379(3) 0.56302(12) 0.2553(3) 0.0309(4) Uani d . 1 . .
H H2 0.4822 0.5515 0.1674 0.037 Uiso calc R 1 . .
C C3 0.7421(3) 0.62024(12) 0.4780(3) 0.0387(5) Uani d . 1 . .
H H3A 0.8033 0.5921 0.4116 0.046 Uiso calc R 1 . .
H H3B 0.8016 0.6027 0.6000 0.046 Uiso calc R 1 . .
C C4 0.7814(3) 0.70736(11) 0.4718(3) 0.0315(4) Uani d . 1 . .
C C5 0.6464(3) 0.76634(13) 0.4358(3) 0.0404(5) Uani d . 1 . .
H H5 0.5187 0.7540 0.4106 0.048 Uiso calc R 1 . .
C C6 0.7022(3) 0.84449(12) 0.4373(3) 0.0385(5) Uani d . 1 . .
H H6 0.6094 0.8836 0.4141 0.046 Uiso calc R 1 . .
C C7 1.0109(3) 0.80837(14) 0.5028(4) 0.0501(6) Uani d . 1 . .
H H7 1.1368 0.8221 0.5239 0.060 Uiso calc R 1 . .
C C8 0.9684(3) 0.72969(13) 0.5070(4) 0.0496(6) Uani d . 1 . .
H H8 1.0646 0.6919 0.5332 0.060 Uiso calc R 1 . .
N N3 0.2643(2) 0.54659(10) 0.2469(2) 0.0306(4) Uani d . 1 . .
C C1 0.2694(3) 0.57354(12) 0.4037(3) 0.0356(4) Uani d . 1 . .
H H1 0.1653 0.5695 0.4360 0.043 Uiso calc R 1 . .
N N1 0.5399(2) 0.59858(9) 0.4081(2) 0.0309(4) Uani d . 1 . .
N N4 0.8817(3) 0.86600(10) 0.4702(2) 0.0351(4) Uani d . 1 . .

loop_
_atom_site_aniso_label
_atom_site_aniso_U_11
_atom_site_aniso_U_22
_atom_site_aniso_U_33
_atom_site_aniso_U_12
_atom_site_aniso_U_13
_atom_site_aniso_U_23
Cd1 0.02100(10) 0.02176(10) 0.03014(10) 0.00065(7) 0.00902(7) -0.00232(7)
Cl1 0.0338(3) 0.0460(3) 0.0388(3) 0.0022(2) 0.0204(2) 0.0020(2)
N2 0.0476(11) 0.0420(11) 0.0385(10) -0.0133(9) 0.0205(9) -0.0113(8)
C2 0.0264(9) 0.0316(10) 0.0330(10) -0.0031(8) 0.0097(8) -0.0057(8)
C3 0.0261(10) 0.0265(10) 0.0511(13) -0.0061(8) 0.0022(9) -0.0011(9)
C4 0.0307(10) 0.0257(9) 0.0331(10) -0.0049(8) 0.0073(8) -0.0019(8)
C5 0.0274(10) 0.0317(11) 0.0579(14) -0.0051(8) 0.0125(10) 0.0022(10)
C6 0.0320(11) 0.0276(10) 0.0534(13) 0.0007(8) 0.0141(10) 0.0039(9)
C7 0.0315(11) 0.0284(11) 0.094(2) -0.0065(9) 0.0285(12) -0.0064(12)
C8 0.0338(12) 0.0250(11) 0.0862(19) -0.0009(9) 0.0197(12) -0.0064(11)
N3 0.0246(8) 0.0318(9) 0.0334(8) -0.0030(7) 0.0095(7) -0.0038(7)
C1 0.0390(11) 0.0336(11) 0.0387(11) -0.0064(9) 0.0202(9) -0.0052(9)
N1 0.0283(8) 0.0235(8) 0.0365(9) -0.0051(6) 0.0082(7) -0.0010(7)
N4 0.0345(9) 0.0246(8) 0.0479(10) -0.0036(7) 0.0180(8) -0.0005(7)

loop_
_atom_type_symbol
_atom_type_description
_atom_type_scat_dispersion_real
_atom_type_scat_dispersion_imag
_atom_type_scat_source
C C 0.0033 0.0016 'International Tables Vol C Tables 4.2.6.8 and 6.1.1.4'
H H 0.0000 0.0000 'International Tables Vol C Tables 4.2.6.8 and 6.1.1.4'
N N 0.0061 0.0033 'International Tables Vol C Tables 4.2.6.8 and 6.1.1.4'
Cl Cl 0.1484 0.1585 'International Tables Vol C Tables 4.2.6.8 and 6.1.1.4'
Cd Cd -0.8075 1.2024 'International Tables Vol C Tables 4.2.6.8 and 6.1.1.4'

loop_
_geom_angle_atom_site_label_1
_geom_angle_atom_site_label_2
_geom_angle_atom_site_label_3
_geom_angle_site_symmetry_1
_geom_angle_site_symmetry_3
_geom_angle
_geom_angle_publ_flag
N3 Cd1 N3 3_565 . 180.0 ?
N3 Cd1 N4 3_565 2_645 85.82(6) ?
N3 Cd1 N4 . 2_645 94.18(6) ?
N3 Cd1 N4 3_565 4_475 94.18(6) ?
N3 Cd1 N4 . 4_475 85.82(6) ?
N4 Cd1 N4 2_645 4_475 180.00(10) ?
N3 Cd1 Cl1 3_565 . 91.79(4) ?
N3 Cd1 Cl1 . . 88.21(4) ?
N4 Cd1 Cl1 2_645 . 90.49(5) ?
N4 Cd1 Cl1 4_475 . 89.51(5) ?
N3 Cd1 Cl1 3_565 3_565 88.21(4) ?
N3 Cd1 Cl1 . 3_565 91.79(4) ?
N4 Cd1 Cl1 2_645 3_565 89.51(5) ?
N4 Cd1 Cl1 4_475 3_565 90.49(5) ?
Cl1 Cd1 Cl1 . 3_565 180.0 ?
C1 N2 N1 . . 102.33(17) ?
N3 C2 N1 . . 109.85(18) ?
N3 C2 H2 . . 125.1 ?
N1 C2 H2 . . 125.1 ?
N1 C3 C4 . . 115.10(17) ?
N1 C3 H3A . . 108.5 ?
C4 C3 H3A . . 108.5 ?
N1 C3 H3B . . 108.5 ?
C4 C3 H3B . . 108.5 ?
H3A C3 H3B . . 107.5 ?
C5 C4 C8 . . 117.34(19) ?
C5 C4 C3 . . 125.27(19) ?
C8 C4 C3 . . 117.38(19) ?
C4 C5 C6 . . 119.5(2) ?
C4 C5 H5 . . 120.2 ?
C6 C5 H5 . . 120.2 ?
N4 C6 C5 . . 123.2(2) ?
N4 C6 H6 . . 118.4 ?
C5 C6 H6 . . 118.4 ?
N4 C7 C8 . . 123.7(2) ?
N4 C7 H7 . . 118.1 ?
C8 C7 H7 . . 118.1 ?
C7 C8 C4 . . 119.4(2) ?
C7 C8 H8 . . 120.3 ?
C4 C8 H8 . . 120.3 ?
C2 N3 C1 . . 103.13(16) ?
C2 N3 Cd1 . . 127.31(13) ?
C1 N3 Cd1 . . 128.94(14) ?
N2 C1 N3 . . 114.62(19) ?
N2 C1 H1 . . 122.7 ?
N3 C1 H1 . . 122.7 ?
C2 N1 N2 . . 110.07(17) ?
C2 N1 C3 . . 127.96(19) ?
N2 N1 C3 . . 121.64(18) ?
C6 N4 C7 . . 116.82(18) ?
C6 N4 Cd1 . 2_655 125.95(14) ?
C7 N4 Cd1 . 2_655 117.03(14) ?

loop_
_geom_bond_atom_site_label_1
_geom_bond_atom_site_label_2
_geom_bond_site_symmetry_2
_geom_bond_distance
_geom_bond_publ_flag
Cd1 N3 . 2.3531(16) y
Cd1 N4 2_645 2.4183(16) y
Cd1 Cl1 . 2.5842(5) y
N2 C1 . 1.313(3) ?
N2 N1 . 1.357(3) ?
C2 N3 . 1.320(2) ?
C2 N1 . 1.330(2) ?
C2 H2 . 0.9300 ?
C3 N1 . 1.454(2) ?
C3 C4 . 1.511(3) ?
C3 H3A . 0.9700 ?
C3 H3B . 0.9700 ?
C4 C5 . 1.376(3) ?
C4 C8 . 1.383(3) ?
C5 C6 . 1.389(3) ?
C5 H5 . 0.9300 ?
C6 N4 . 1.329(3) ?
C6 H6 . 0.9300 ?
C7 N4 . 1.333(3) ?
C7 C8 . 1.375(3) ?
C7 H7 . 0.9300 ?
C8 H8 . 0.9300 ?
N3 C1 . 1.353(3) ?
C1 H1 . 0.9300 ?
N4 Cd1 2_655 2.4183(16) ?
